data_7710901
loop_
_publ_author_name
'Chishiro, Akane'
'Akioka, Ippei'
'Sumida, Akifumi'
'Oka, Kouki'
'Tonai, Norimitsu'
'Yumura, Takashi'
'Imoto, Hiroaki'
'Naka, Kensuke'

_publ_section_title
;
 Tetrachlorocatecholates of triarylarsines as a novel class of Lewis acids
;
_journal_name_full 'Dalton Transactions'
_journal_paper_doi 10.1039/D2DT02145E
_journal_year 2022
_chemical_formula_moiety 'C27 H21 As Cl4 O5'
_chemical_formula_sum 'C27 H21 As Cl4 O5'
_chemical_formula_weight 642.15
_space_group_crystal_system triclinic
_space_group_IT_number 2
_space_group_name_Hall '-P 1'
_space_group_name_H-M_alt 'P -1'
_atom_sites_solution_hydrogens geom
_atom_sites_solution_primary dual
_audit_creation_date 2021-04-23
_audit_creation_method
;
Olex2 1.3-ac4
(compiled 2020.11.27 svn.r5f609507 for Rigaku Oxford Diffraction, GUI svn.r6214)
;
_audit_update_record
;
2022-03-04 deposited with the CCDC.	2022-07-29 downloaded from the CCDC.
;
_cell_angle_alpha 92.495(3)
_cell_angle_beta 97.124(3)
_cell_angle_gamma 99.593(3)
_cell_formula_units_Z 4
_cell_length_a 10.0471(3)
_cell_length_b 12.8490(5)
_cell_length_c 21.2792(7)
_cell_measurement_reflns_used 6286
_cell_measurement_temperature 93.15
_cell_measurement_theta_max 31.5940
_cell_measurement_theta_min 2.6780
_cell_volume 2681.93(16)
_computing_cell_refinement 'CrysAlisPro 1.171.41.105a (Rigaku OD, 2021)'
_computing_data_collection 'CrysAlisPro 1.171.41.105a (Rigaku OD, 2021)'
_computing_data_reduction 'CrysAlisPro 1.171.41.105a (Rigaku OD, 2021)'
_computing_molecular_graphics 'Olex2 1.3-ac4 (Dolomanov et al., 2009)'
_computing_publication_material 'Olex2 1.3-ac4 (Dolomanov et al., 2009)'
_computing_structure_refinement 'SHELXL 2018/3 (Sheldrick, 2015)'
_computing_structure_solution 'SHELXT 2018/2 (Sheldrick, 2018)'
_diffrn_ambient_temperature 93.15
_diffrn_detector 'CCD plate'
_diffrn_measured_fraction_theta_full 0.999
_diffrn_measured_fraction_theta_max 0.999
_diffrn_measurement_details
;
List of Runs (angles in degrees, time in seconds):

  # Type    Start    End  Width  t~exp~   \w     \q     \k     \f   Frames
#--------------------------------------------------------------------------
  1  \w    -73.00  33.00   0.10    2.50    --   30.00  54.00  90.00 1060
  2  \w     81.00 107.00   0.10    2.50    --   30.00  54.00  90.00  260
  3  \w    -72.00  33.00   0.10    2.50    --   30.00  54.00 -30.00 1050
  4  \w    -74.00  33.00   0.10    2.50    --   30.00  54.00-150.00 1070
;
_diffrn_measurement_device 'two-circle diffractometer'
_diffrn_measurement_device_type 'XtaLAB Mini (JP)'
_diffrn_measurement_method '\w scans'
_diffrn_orient_matrix_type 'CrysAlisPro convention (1999,Acta A55,543-557)'
_diffrn_orient_matrix_UB_11 0.0174617000
_diffrn_orient_matrix_UB_12 -0.0372340000
_diffrn_orient_matrix_UB_13 0.0218576000
_diffrn_orient_matrix_UB_21 -0.0361260000
_diffrn_orient_matrix_UB_22 -0.0418870000
_diffrn_orient_matrix_UB_23 -0.0215077000
_diffrn_orient_matrix_UB_31 0.0600757000
_diffrn_orient_matrix_UB_32 -0.0026564000
_diffrn_orient_matrix_UB_33 -0.0138920000
_diffrn_radiation_monochromator graphite
_diffrn_radiation_probe x-ray
_diffrn_radiation_type 'Mo K\a'
_diffrn_radiation_wavelength 0.71073
_diffrn_reflns_av_R_equivalents 0.0347
_diffrn_reflns_av_unetI/netI 0.0580
_diffrn_reflns_Laue_measured_fraction_full 0.999
_diffrn_reflns_Laue_measured_fraction_max 0.999
_diffrn_reflns_limit_h_max 12
_diffrn_reflns_limit_h_min -12
_diffrn_reflns_limit_k_max 16
_diffrn_reflns_limit_k_min -15
_diffrn_reflns_limit_l_max 26
_diffrn_reflns_limit_l_min -25
_diffrn_reflns_number 16672
_diffrn_reflns_point_group_measured_fraction_full 0.999
_diffrn_reflns_point_group_measured_fraction_max 0.999
_diffrn_reflns_theta_full 25.242
_diffrn_reflns_theta_max 26.372
_diffrn_reflns_theta_min 2.597
_diffrn_source 'fine-focus sealed X-ray tube'
_diffrn_source_type 'Rigaku (Mo) X-ray Source'
_exptl_absorpt_coefficient_mu 1.703
_exptl_absorpt_correction_T_max 0.100
_exptl_absorpt_correction_T_min 0.020
_exptl_absorpt_correction_type analytical
_exptl_absorpt_process_details
;
CrysAlisPro 1.171.41.105a (Rigaku Oxford Diffraction, 2021)
Analytical numeric absorption correction using a multifaceted crystal
model based on expressions derived by R.C. Clark & J.S. Reid.
(Clark, R. C. & Reid, J. S. (1995). Acta Cryst. A51, 887-897)
Empirical absorption correction using spherical harmonics,
implemented in SCALE3 ABSPACK scaling algorithm.
;
_exptl_crystal_colour yellow
_exptl_crystal_colour_primary yellow
_exptl_crystal_density_diffrn 1.590
_exptl_crystal_description plate
_exptl_crystal_F_000 1296
_exptl_crystal_size_max 0.687
_exptl_crystal_size_mid 0.393
_exptl_crystal_size_min 0.27
_refine_diff_density_max 1.734
_refine_diff_density_min -0.863
_refine_diff_density_rms 0.119
_refine_ls_extinction_method none
_refine_ls_goodness_of_fit_ref 1.056
_refine_ls_hydrogen_treatment constr
_refine_ls_matrix_type full
_refine_ls_number_parameters 673
_refine_ls_number_reflns 10965
_refine_ls_number_restraints 0
_refine_ls_restrained_S_all 1.056
_refine_ls_R_factor_all 0.0680
_refine_ls_R_factor_gt 0.0568
_refine_ls_shift/su_max 0.001
_refine_ls_shift/su_mean 0.000
_refine_ls_structure_factor_coef Fsqd
_refine_ls_weighting_details 'w=1/[\s^2^(Fo^2^)+(0.0843P)^2^+1.1228P] where P=(Fo^2^+2Fc^2^)/3'
_refine_ls_weighting_scheme calc
_refine_ls_wR_factor_gt 0.1457
_refine_ls_wR_factor_ref 0.1599
_reflns_Friedel_coverage 0.000
_reflns_number_gt 9083
_reflns_number_total 10965
_reflns_threshold_expression 'I > 2\s(I)'
_cod_data_source_file d2dt02145e2.cif
_cod_data_source_block 3
_cod_depositor_comments
;

2024-12-16
Z value and formula fixed to values more according to usual
chemical conventions.                 miguel
;
_cod_original_formula_sum 'C54 H42 As2 Cl8 O10'
_cod_original_formula_weight 1284.31
_cod_original_formula_moiety '2(C27 H21 As Cl4 O5)'
_cod_original_formula_units_Z 2
_cod_database_code 7710901
_shelx_shelxl_version_number 2018/3
_chemical_oxdiff_formula CHOClAs
_shelx_space_group_comment
;
The symmetry employed for this shelxl refinement is uniquely defined
by the following loop, which should always be used as a source of
symmetry information in preference to the above space-group names.
They are only intended as comments.
;
_shelx_estimated_absorpt_t_max 0.656
_shelx_estimated_absorpt_t_min 0.387
_reflns_odcompleteness_completeness 99.89
_reflns_odcompleteness_iscentric 1
_reflns_odcompleteness_theta 26.32
_olex2_refinement_description
;
1. Fixed Uiso
 At 1.2 times of:
  All C(H) groups
 At 1.5 times of:
  All C(H,H,H) groups
2.a Aromatic/amide H refined with riding coordinates:
 C15(H15), C50(H50), C25(H25), C46(H46), C8(H8), C16(H16), C26(H26), C38(H38),
 C53(H53), C12(H12), C42(H42), C52(H52), C9(H9), C22(H22), C19(H19), C43(H43),
 C18(H18), C39(H39), C45(H45), C36(H36), C49(H49), C35(H35), C23(H23), C11(H11)
2.b Idealised Me refined as rotating group:
 C13(H13A,H13B,H13C), C47(H47A,H47B,H47C), C54(H54A,H54B,H54C), C27(H27A,H27B,
 H27C), C40(H40A,H40B,H40C), C20(H20A,H20B,H20C)
;
_olex2_submission_special_instructions 'No special instructions were received'
_oxdiff_exptl_absorpt_empirical_details
;
Empirical correction (ABSPACK) includes:
- Absorption correction using spherical harmonics
- Frame scaling
;
_oxdiff_exptl_absorpt_empirical_full_max 3.015
_oxdiff_exptl_absorpt_empirical_full_min 0.401

loop_
_space_group_symop_operation_xyz
'x, y, z'
'-x, -y, -z'

loop_
_atom_site_label
_atom_site_type_symbol
_atom_site_fract_x
_atom_site_fract_y
_atom_site_fract_z
_atom_site_U_iso_or_equiv
_atom_site_adp_type
_atom_site_occupancy
_atom_site_site_symmetry_order
_atom_site_calc_flag
_atom_site_refinement_flags_posn
_atom_site_refinement_flags_adp
_atom_site_refinement_flags_occupancy
_atom_site_disorder_assembly
_atom_site_disorder_group
As1 As 1.15756(4) 0.93692(3) 0.30385(2) 0.02898(12) Uani 1 1 d . . . . .
As2 As 0.09187(4) 0.48441(3) 0.17583(2) 0.03012(12) Uani 1 1 d . . . . .
Cl4 Cl 0.96718(10) 0.70604(9) 0.45164(5) 0.0394(2) Uani 1 1 d . . . . .
Cl5 Cl -0.34555(9) 0.47564(8) 0.27691(5) 0.0394(2) Uani 1 1 d . . . . .
Cl3 Cl 0.64782(10) 0.64235(9) 0.42227(5) 0.0425(2) Uani 1 1 d . . . . .
Cl2 Cl 0.49692(9) 0.70412(9) 0.29670(5) 0.0414(2) Uani 1 1 d . . . . .
Cl8 Cl -0.14042(11) 0.13475(8) 0.11462(6) 0.0445(3) Uani 1 1 d . . . . .
Cl6 Cl -0.52039(10) 0.24615(9) 0.25247(6) 0.0479(3) Uani 1 1 d . . . . .
Cl1 Cl 0.66286(10) 0.83800(10) 0.20226(5) 0.0498(3) Uani 1 1 d . . . . .
Cl7 Cl -0.42250(13) 0.07682(9) 0.16836(7) 0.0604(4) Uani 1 1 d . . . . .
O2 O 1.0887(2) 0.8281(2) 0.35031(13) 0.0331(6) Uani 1 1 d . . . . .
O7 O -0.0051(3) 0.3540(2) 0.14936(13) 0.0348(6) Uani 1 1 d . . . . .
O1 O 0.9656(3) 0.8903(2) 0.25167(13) 0.0341(6) Uani 1 1 d . . . . .
O6 O -0.0866(3) 0.4958(2) 0.21635(14) 0.0371(6) Uani 1 1 d . . . . .
O10 O -0.0620(3) 0.8349(2) 0.01614(14) 0.0433(7) Uani 1 1 d . . . . .
O3 O 1.0211(3) 1.3469(2) 0.40764(13) 0.0411(7) Uani 1 1 d . . . . .
O9 O 0.5869(3) 0.3901(3) 0.05832(15) 0.0456(7) Uani 1 1 d . . . . .
O8 O 0.3622(3) 0.5157(3) 0.44797(14) 0.0423(7) Uani 1 1 d . . . . .
O5 O 1.3311(3) 0.9414(3) 0.04080(15) 0.0474(8) Uani 1 1 d . . . . .
O4 O 1.7119(3) 0.9496(3) 0.46134(15) 0.0511(8) Uani 1 1 d . . . . .
C14 C 1.3334(4) 0.9347(3) 0.35348(18) 0.0311(8) Uani 1 1 d . . . . .
C28 C -0.1689(4) 0.4043(3) 0.20809(18) 0.0307(8) Uani 1 1 d . . . . .
C2 C 0.9497(4) 0.7983(3) 0.34135(19) 0.0315(8) Uani 1 1 d . . . . .
C1 C 0.8846(4) 0.8332(3) 0.28551(18) 0.0327(8) Uani 1 1 d . . . . .
C15 C 1.3497(4) 0.8893(3) 0.41163(19) 0.0353(9) Uani 1 1 d . . . . .
H15 H 1.272215 0.853779 0.428219 0.042 Uiso 1 1 calc R U . . .
C7 C 1.1102(4) 1.0674(3) 0.33269(18) 0.0315(8) Uani 1 1 d . . . . .
C21 C 1.2114(4) 0.9356(3) 0.22026(18) 0.0298(8) Uani 1 1 d . . . . .
C5 C 0.6708(4) 0.7428(3) 0.3139(2) 0.0342(8) Uani 1 1 d . . . . .
C41 C 0.2435(4) 0.4495(3) 0.13498(18) 0.0313(8) Uani 1 1 d . . . . .
C50 C -0.0526(4) 0.7571(3) 0.11748(19) 0.0354(9) Uani 1 1 d . . . . .
H50 H -0.094105 0.810581 0.135366 0.043 Uiso 1 1 calc R U . . .
C25 C 1.3157(4) 0.8546(3) 0.13975(19) 0.0355(9) Uani 1 1 d . . . . .
H25 H 1.358568 0.798637 0.126067 0.043 Uiso 1 1 calc R U . . .
C46 C 0.3577(4) 0.5290(3) 0.1388(2) 0.0362(9) Uani 1 1 d . . . . .
H46 H 0.355395 0.595863 0.159136 0.043 Uiso 1 1 calc R U . . .
C48 C 0.0468(4) 0.6000(3) 0.12830(18) 0.0305(8) Uani 1 1 d . . . . .
C51 C -0.0284(4) 0.7594(3) 0.05498(18) 0.0328(8) Uani 1 1 d . . . . .
C6 C 0.7433(4) 0.8017(3) 0.27240(18) 0.0348(9) Uani 1 1 d . . . . .
C4 C 0.7376(4) 0.7136(3) 0.36979(19) 0.0340(8) Uani 1 1 d . . . . .
C8 C 0.9999(4) 1.1086(3) 0.30193(19) 0.0347(8) Uani 1 1 d . . . . .
H8 H 0.946096 1.071627 0.265319 0.042 Uiso 1 1 calc R U . . .
C16 C 1.4788(4) 0.8958(3) 0.44551(19) 0.0371(9) Uani 1 1 d . . . . .
H16 H 1.488989 0.863574 0.484777 0.044 Uiso 1 1 calc R U . . .
C26 C 1.2762(4) 0.8573(3) 0.19929(19) 0.0342(8) Uani 1 1 d . . . . .
H26 H 1.294225 0.803493 0.226719 0.041 Uiso 1 1 calc R U . . .
C3 C 0.8791(4) 0.7408(3) 0.38278(19) 0.0331(8) Uani 1 1 d . . . . .
C38 C 0.3277(4) 0.4435(3) 0.3439(2) 0.0393(9) Uani 1 1 d . . . . .
H38 H 0.388286 0.396897 0.357240 0.047 Uiso 1 1 calc R U . . .
C53 C 0.0724(4) 0.6032(3) 0.06576(19) 0.0344(8) Uani 1 1 d . . . . .
H53 H 0.116773 0.551194 0.048316 0.041 Uiso 1 1 calc R U . . .
C12 C 1.1865(4) 1.1221(3) 0.38696(19) 0.0357(9) Uani 1 1 d . . . . .
H12 H 1.260994 1.094677 0.407991 0.043 Uiso 1 1 calc R U . . .
C42 C 0.2476(4) 0.3521(3) 0.1041(2) 0.0373(9) Uani 1 1 d . . . . .
H42 H 0.170173 0.297349 0.099807 0.045 Uiso 1 1 calc R U . . .
C33 C -0.2926(4) 0.3787(3) 0.23224(18) 0.0329(8) Uani 1 1 d . . . . .
C30 C -0.2021(4) 0.2260(3) 0.15949(18) 0.0319(8) Uani 1 1 d . . . . .
C37 C 0.2996(4) 0.5169(3) 0.3869(2) 0.0365(9) Uani 1 1 d . . . . .
C52 C 0.0337(4) 0.6818(3) 0.0285(2) 0.0361(9) Uani 1 1 d . . . . .
H52 H 0.049325 0.682774 -0.014603 0.043 Uiso 1 1 calc R U . . .
C29 C -0.1256(4) 0.3255(3) 0.17179(18) 0.0291(8) Uani 1 1 d . . . . .
C44 C 0.4780(4) 0.4157(4) 0.0844(2) 0.0371(9) Uani 1 1 d . . . . .
C34 C 0.1793(4) 0.5053(3) 0.26143(19) 0.0310(8) Uani 1 1 d . . . . .
C9 C 0.9702(4) 1.2032(3) 0.32521(18) 0.0356(9) Uani 1 1 d . . . . .
H9 H 0.897395 1.231956 0.303701 0.043 Uiso 1 1 calc R U . . .
C32 C -0.3694(4) 0.2776(3) 0.2202(2) 0.0337(8) Uani 1 1 d . . . . .
C22 C 1.1858(4) 1.0139(3) 0.1798(2) 0.0364(9) Uani 1 1 d . . . . .
H22 H 1.139413 1.067893 0.193080 0.044 Uiso 1 1 calc R U . . .
C19 C 1.4506(4) 0.9875(3) 0.33122(19) 0.0345(8) Uani 1 1 d . . . . .
H19 H 1.441859 1.019196 0.291748 0.041 Uiso 1 1 calc R U . . .
C10 C 1.0463(4) 1.2567(3) 0.38008(18) 0.0337(8) Uani 1 1 d . . . . .
C43 C 0.3644(4) 0.3351(3) 0.0797(2) 0.0381(9) Uani 1 1 d . . . . .
H43 H 0.367319 0.268131 0.059636 0.046 Uiso 1 1 calc R U . . .
C18 C 1.5794(4) 0.9945(4) 0.3657(2) 0.0397(9) Uani 1 1 d . . . . .
H18 H 1.657716 1.030672 0.350063 0.048 Uiso 1 1 calc R U . . .
C39 C 0.2692(4) 0.4367(3) 0.2817(2) 0.0343(8) Uani 1 1 d . . . . .
H39 H 0.289357 0.385683 0.252317 0.041 Uiso 1 1 calc R U . . .
C45 C 0.4747(4) 0.5132(3) 0.11373(19) 0.0358(9) Uani 1 1 d . . . . .
H45 H 0.551198 0.568625 0.116688 0.043 Uiso 1 1 calc R U . . .
C24 C 1.2927(4) 0.9337(3) 0.09992(18) 0.0361(9) Uani 1 1 d . . . . .
C36 C 0.2146(4) 0.5882(4) 0.3675(2) 0.0385(9) Uani 1 1 d . . . . .
H36 H 0.199638 0.641890 0.396639 0.046 Uiso 1 1 calc R U . . .
C49 C -0.0168(4) 0.6775(3) 0.15396(19) 0.0346(8) Uani 1 1 d . . . . .
H49 H -0.035442 0.675338 0.196623 0.042 Uiso 1 1 calc R U . . .
C35 C 0.1524(4) 0.5797(3) 0.30519(19) 0.0347(9) Uani 1 1 d . . . . .
H35 H 0.090490 0.625478 0.292242 0.042 Uiso 1 1 calc R U . . .
C31 C -0.3257(4) 0.2012(3) 0.1841(2) 0.0349(8) Uani 1 1 d . . . . .
C23 C 1.2274(4) 1.0137(4) 0.1205(2) 0.0411(10) Uani 1 1 d . . . . .
H23 H 1.211282 1.068531 0.093529 0.049 Uiso 1 1 calc R U . . .
C11 C 1.1550(4) 1.2156(3) 0.4105(2) 0.0394(9) Uani 1 1 d . . . . .
H11 H 1.207712 1.252042 0.447509 0.047 Uiso 1 1 calc R U . . .
C17 C 1.5916(4) 0.9483(4) 0.4226(2) 0.0392(9) Uani 1 1 d . . . . .
C13 C 0.9134(4) 1.3943(4) 0.3773(2) 0.0427(10) Uani 1 1 d . . . . .
H13A H 0.933747 1.414400 0.335216 0.064 Uiso 1 1 calc R U . . .
H13B H 0.904616 1.457379 0.403011 0.064 Uiso 1 1 calc R U . . .
H13C H 0.827805 1.343592 0.373017 0.064 Uiso 1 1 calc R U . . .
C47 C 0.7035(4) 0.4715(4) 0.0599(2) 0.0491(11) Uani 1 1 d . . . . .
H47A H 0.680737 0.526593 0.032113 0.074 Uiso 1 1 calc R U . . .
H47B H 0.778460 0.441280 0.045248 0.074 Uiso 1 1 calc R U . . .
H47C H 0.731152 0.502341 0.103450 0.074 Uiso 1 1 calc R U . . .
C54 C -0.1229(5) 0.9150(4) 0.0433(2) 0.0504(12) Uani 1 1 d . . . . .
H54A H -0.131164 0.970033 0.013236 0.076 Uiso 1 1 calc R U . . .
H54B H -0.066097 0.946249 0.082520 0.076 Uiso 1 1 calc R U . . .
H54C H -0.213556 0.884155 0.052804 0.076 Uiso 1 1 calc R U . . .
C27 C 1.4048(5) 0.8651(5) 0.0192(2) 0.0550(13) Uani 1 1 d . . . . .
H27A H 1.431514 0.882614 -0.022351 0.083 Uiso 1 1 calc R U . . .
H27B H 1.347412 0.794943 0.015471 0.083 Uiso 1 1 calc R U . . .
H27C H 1.486557 0.864888 0.049551 0.083 Uiso 1 1 calc R U . . .
C40 C 0.3368(5) 0.5918(4) 0.4939(2) 0.0508(11) Uani 1 1 d . . . . .
H40A H 0.367286 0.663180 0.480938 0.076 Uiso 1 1 calc R U . . .
H40B H 0.386742 0.582670 0.535282 0.076 Uiso 1 1 calc R U . . .
H40C H 0.239045 0.581753 0.496933 0.076 Uiso 1 1 calc R U . . .
C20 C 1.8305(5) 1.0133(6) 0.4436(3) 0.079(2) Uani 1 1 d . . . . .
H20A H 1.857302 0.979459 0.406098 0.118 Uiso 1 1 calc R U . . .
H20B H 1.905074 1.020853 0.478726 0.118 Uiso 1 1 calc R U . . .
H20C H 1.810381 1.083352 0.433767 0.118 Uiso 1 1 calc R U . . .

loop_
_atom_site_aniso_label
_atom_site_aniso_U_11
_atom_site_aniso_U_22
_atom_site_aniso_U_33
_atom_site_aniso_U_23
_atom_site_aniso_U_13
_atom_site_aniso_U_12
As1 0.02401(19) 0.0318(2) 0.0312(2) -0.00191(16) 0.00064(15) 0.00825(15)
As2 0.02387(19) 0.0280(2) 0.0391(2) -0.00603(17) 0.00410(16) 0.00850(15)
Cl4 0.0335(5) 0.0469(6) 0.0387(5) 0.0047(4) 0.0018(4) 0.0118(4)
Cl5 0.0314(5) 0.0338(5) 0.0564(6) -0.0067(5) 0.0127(4) 0.0128(4)
Cl3 0.0330(5) 0.0467(6) 0.0480(6) 0.0041(5) 0.0098(4) 0.0040(4)
Cl2 0.0240(4) 0.0440(6) 0.0559(6) 0.0003(5) 0.0017(4) 0.0084(4)
Cl8 0.0426(5) 0.0340(5) 0.0573(6) -0.0150(5) 0.0124(5) 0.0085(4)
Cl6 0.0359(5) 0.0365(6) 0.0755(8) 0.0004(5) 0.0238(5) 0.0074(4)
Cl1 0.0313(5) 0.0704(8) 0.0475(6) 0.0114(6) -0.0045(4) 0.0132(5)
Cl7 0.0537(7) 0.0326(6) 0.0936(10) -0.0168(6) 0.0326(7) -0.0072(5)
O2 0.0214(12) 0.0342(15) 0.0431(15) 0.0040(12) 0.0014(11) 0.0049(11)
O7 0.0265(13) 0.0303(14) 0.0478(16) -0.0100(12) 0.0084(12) 0.0064(11)
O1 0.0257(13) 0.0369(15) 0.0381(14) -0.0002(12) 0.0015(11) 0.0040(11)
O6 0.0291(13) 0.0297(15) 0.0534(17) -0.0107(13) 0.0109(12) 0.0073(11)
O10 0.0490(17) 0.0420(17) 0.0416(16) -0.0060(13) -0.0001(13) 0.0222(14)
O3 0.0456(16) 0.0398(17) 0.0394(15) -0.0034(13) -0.0013(13) 0.0186(13)
O9 0.0288(14) 0.0526(19) 0.0591(19) -0.0073(16) 0.0157(14) 0.0132(13)
O8 0.0413(16) 0.0494(18) 0.0388(15) 0.0046(14) 0.0050(13) 0.0149(14)
O5 0.0462(17) 0.057(2) 0.0456(17) 0.0041(15) 0.0127(14) 0.0237(15)
O4 0.0284(14) 0.072(2) 0.0515(18) 0.0014(17) -0.0044(13) 0.0133(15)
C14 0.0261(17) 0.0290(19) 0.038(2) -0.0059(16) 0.0005(15) 0.0085(15)
C28 0.0257(17) 0.0280(19) 0.040(2) -0.0009(16) 0.0011(15) 0.0122(15)
C2 0.0233(17) 0.032(2) 0.040(2) -0.0053(17) 0.0021(15) 0.0098(15)
C1 0.0310(19) 0.035(2) 0.0338(19) -0.0053(17) 0.0065(16) 0.0101(16)
C15 0.036(2) 0.030(2) 0.040(2) -0.0013(17) 0.0016(17) 0.0086(16)
C7 0.0305(18) 0.030(2) 0.0350(19) -0.0006(16) 0.0037(15) 0.0092(15)
C21 0.0238(16) 0.032(2) 0.0325(18) -0.0032(16) 0.0001(14) 0.0058(14)
C5 0.0249(17) 0.033(2) 0.045(2) -0.0056(17) 0.0004(16) 0.0092(15)
C41 0.0258(17) 0.030(2) 0.039(2) -0.0028(16) 0.0023(15) 0.0107(15)
C50 0.0322(19) 0.035(2) 0.040(2) -0.0095(17) -0.0013(16) 0.0151(16)
C25 0.0266(18) 0.039(2) 0.041(2) -0.0054(18) 0.0022(16) 0.0109(16)
C46 0.0293(18) 0.036(2) 0.043(2) -0.0093(18) 0.0024(16) 0.0081(16)
C48 0.0234(16) 0.031(2) 0.038(2) -0.0067(16) 0.0018(15) 0.0088(15)
C51 0.0280(18) 0.033(2) 0.037(2) -0.0033(17) -0.0029(15) 0.0079(15)
C6 0.0302(19) 0.038(2) 0.036(2) -0.0065(17) -0.0048(16) 0.0142(17)
C4 0.0298(19) 0.032(2) 0.041(2) -0.0029(17) 0.0087(16) 0.0045(16)
C8 0.0291(18) 0.040(2) 0.0344(19) -0.0019(17) -0.0011(16) 0.0092(16)
C16 0.034(2) 0.041(2) 0.035(2) 0.0030(18) -0.0043(17) 0.0108(17)
C26 0.0262(18) 0.034(2) 0.041(2) 0.0024(17) -0.0015(16) 0.0079(16)
C3 0.0272(18) 0.034(2) 0.037(2) -0.0054(17) 0.0000(16) 0.0103(16)
C38 0.035(2) 0.040(2) 0.046(2) 0.0022(19) 0.0026(18) 0.0160(18)
C53 0.0276(18) 0.035(2) 0.040(2) -0.0081(17) 0.0023(16) 0.0075(16)
C12 0.0287(18) 0.041(2) 0.037(2) -0.0049(18) -0.0025(16) 0.0126(17)
C42 0.0297(19) 0.041(2) 0.043(2) -0.0074(18) 0.0041(17) 0.0131(17)
C33 0.0287(18) 0.036(2) 0.038(2) -0.0030(17) 0.0052(16) 0.0184(16)
C30 0.0327(19) 0.032(2) 0.0342(19) -0.0027(16) 0.0044(16) 0.0145(16)
C37 0.0301(19) 0.040(2) 0.042(2) 0.0059(18) 0.0100(17) 0.0077(17)
C52 0.036(2) 0.035(2) 0.037(2) -0.0091(17) 0.0011(17) 0.0107(17)
C29 0.0237(17) 0.0299(19) 0.0337(19) -0.0047(16) 0.0001(14) 0.0092(14)
C44 0.0287(18) 0.045(2) 0.041(2) -0.0027(19) 0.0047(16) 0.0157(17)
C34 0.0261(17) 0.028(2) 0.040(2) -0.0008(16) 0.0068(15) 0.0084(15)
C9 0.0346(19) 0.040(2) 0.0327(19) 0.0031(17) -0.0004(16) 0.0118(17)
C32 0.0240(17) 0.032(2) 0.047(2) 0.0022(18) 0.0078(16) 0.0083(15)
C22 0.0320(19) 0.036(2) 0.042(2) 0.0011(18) 0.0049(17) 0.0107(17)
C19 0.0304(19) 0.040(2) 0.035(2) 0.0012(17) 0.0038(16) 0.0117(17)
C10 0.037(2) 0.034(2) 0.0319(19) -0.0002(16) 0.0058(16) 0.0126(17)
C43 0.0317(19) 0.038(2) 0.046(2) -0.0096(19) 0.0050(17) 0.0106(17)
C18 0.0289(19) 0.046(3) 0.044(2) -0.0058(19) 0.0051(17) 0.0067(17)
C39 0.0307(19) 0.032(2) 0.043(2) -0.0022(18) 0.0081(17) 0.0123(16)
C45 0.0216(17) 0.037(2) 0.046(2) -0.0053(18) 0.0008(16) 0.0024(15)
C24 0.0282(18) 0.048(2) 0.0321(19) -0.0035(18) 0.0035(16) 0.0067(17)
C36 0.0323(19) 0.041(2) 0.043(2) -0.0031(19) 0.0059(17) 0.0089(17)
C49 0.0341(19) 0.034(2) 0.036(2) -0.0061(17) 0.0029(16) 0.0107(16)
C35 0.0284(18) 0.036(2) 0.042(2) 0.0001(18) 0.0055(16) 0.0136(16)
C31 0.0304(19) 0.027(2) 0.046(2) -0.0021(17) 0.0049(17) 0.0033(15)
C23 0.041(2) 0.046(3) 0.042(2) 0.008(2) 0.0090(18) 0.0192(19)
C11 0.038(2) 0.041(2) 0.038(2) -0.0067(18) -0.0022(17) 0.0138(18)
C17 0.0281(19) 0.045(2) 0.043(2) -0.0125(19) -0.0052(17) 0.0117(17)
C13 0.042(2) 0.045(3) 0.046(2) 0.000(2) 0.0036(19) 0.021(2)
C47 0.033(2) 0.068(3) 0.051(3) 0.007(2) 0.011(2) 0.017(2)
C54 0.064(3) 0.048(3) 0.043(2) -0.007(2) -0.005(2) 0.032(2)
C27 0.054(3) 0.075(4) 0.045(3) -0.001(2) 0.016(2) 0.029(3)
C40 0.054(3) 0.058(3) 0.041(2) 0.000(2) 0.002(2) 0.015(2)
C20 0.024(2) 0.134(6) 0.072(4) 0.011(4) -0.007(2) 0.002(3)

loop_
_atom_type_symbol
_atom_type_description
_atom_type_scat_dispersion_real
_atom_type_scat_dispersion_imag
_atom_type_scat_source
C C 0.0033 0.0016 'International Tables Vol C Tables 4.2.6.8 and 6.1.1.4'
H H 0.0000 0.0000 'International Tables Vol C Tables 4.2.6.8 and 6.1.1.4'
As As 0.0499 2.0058 'International Tables Vol C Tables 4.2.6.8 and 6.1.1.4'
Cl Cl 0.1484 0.1585 'International Tables Vol C Tables 4.2.6.8 and 6.1.1.4'
O O 0.0106 0.0060 'International Tables Vol C Tables 4.2.6.8 and 6.1.1.4'

loop_
_exptl_crystal_face_index_h
_exptl_crystal_face_index_k
_exptl_crystal_face_index_l
_exptl_crystal_face_perp_dist
5 12 16 0.1956
-13 1 12 0.2854
-12 -6 0 0.2303
3 -12 -22 0.1301
14 2 -7 0.2913
3 10 -25 0.1458
12 0 -19 0.2433
4 -14 19 0.1075
-5 -9 25 0.1231
-5 14 -18 0.2913
1 12 20 0.1990
-9 -9 -9 0.2070

loop_
_geom_angle_atom_site_label_1
_geom_angle_atom_site_label_2
_geom_angle_atom_site_label_3
_geom_angle
_geom_angle_site_symmetry_1
_geom_angle_site_symmetry_3
_geom_angle_publ_flag
O2 As1 O1 80.14(11) . . ?
O2 As1 C14 86.66(14) . . ?
O2 As1 C7 110.79(14) . . ?
O2 As1 C21 130.83(15) . . ?
C14 As1 O1 162.76(14) . . ?
C7 As1 O1 91.39(14) . . ?
C7 As1 C14 103.72(16) . . ?
C7 As1 C21 114.87(16) . . ?
C21 As1 O1 81.50(13) . . ?
C21 As1 C14 99.19(16) . . ?
O7 As2 O6 81.22(11) . . ?
O7 As2 C41 89.42(14) . . ?
O7 As2 C48 116.44(14) . . ?
O7 As2 C34 117.85(15) . . ?
C41 As2 O6 170.55(14) . . ?
C48 As2 O6 84.52(13) . . ?
C48 As2 C41 100.93(16) . . ?
C34 As2 O6 84.56(13) . . ?
C34 As2 C41 98.82(16) . . ?
C34 As2 C48 121.87(16) . . ?
C2 O2 As1 116.0(2) . . ?
C29 O7 As2 117.2(2) . . ?
C1 O1 As1 110.1(2) . . ?
C28 O6 As2 109.5(2) . . ?
C51 O10 C54 116.4(3) . . ?
C10 O3 C13 118.2(3) . . ?
C44 O9 C47 117.2(4) . . ?
C37 O8 C40 117.3(3) . . ?
C24 O5 C27 117.9(3) . . ?
C17 O4 C20 116.7(4) . . ?
C15 C14 As1 124.1(3) . . ?
C15 C14 C19 117.8(4) . . ?
C19 C14 As1 118.0(3) . . ?
O6 C28 C33 126.2(3) . . ?
O6 C28 C29 115.6(3) . . ?
C33 C28 C29 118.1(4) . . ?
O2 C2 C1 114.2(3) . . ?
C3 C2 O2 123.5(3) . . ?
C3 C2 C1 122.4(3) . . ?
O1 C1 C2 115.2(3) . . ?
O1 C1 C6 127.9(4) . . ?
C6 C1 C2 116.9(4) . . ?
C16 C15 C14 120.4(4) . . ?
C8 C7 As1 122.4(3) . . ?
C12 C7 As1 118.4(3) . . ?
C12 C7 C8 119.2(4) . . ?
C26 C21 As1 120.8(3) . . ?
C26 C21 C22 118.5(4) . . ?
C22 C21 As1 120.7(3) . . ?
C6 C5 Cl2 120.5(3) . . ?
C6 C5 C4 120.3(3) . . ?
C4 C5 Cl2 119.2(3) . . ?
C46 C41 As2 116.0(3) . . ?
C46 C41 C42 118.4(3) . . ?
C42 C41 As2 125.6(3) . . ?
C49 C50 C51 120.2(4) . . ?
C26 C25 C24 119.6(4) . . ?
C45 C46 C41 121.9(4) . . ?
C53 C48 As2 118.7(3) . . ?
C53 C48 C49 119.5(4) . . ?
C49 C48 As2 121.7(3) . . ?
O10 C51 C50 123.4(4) . . ?
O10 C51 C52 116.3(3) . . ?
C50 C51 C52 120.3(4) . . ?
C1 C6 Cl1 117.6(3) . . ?
C5 C6 Cl1 121.2(3) . . ?
C5 C6 C1 121.2(3) . . ?
C5 C4 Cl3 120.6(3) . . ?
C5 C4 C3 119.5(4) . . ?
C3 C4 Cl3 119.9(3) . . ?
C9 C8 C7 119.8(4) . . ?
C17 C16 C15 120.5(4) . . ?
C21 C26 C25 121.9(4) . . ?
C2 C3 Cl4 119.0(3) . . ?
C2 C3 C4 119.7(3) . . ?
C4 C3 Cl4 121.3(3) . . ?
C39 C38 C37 120.6(4) . . ?
C52 C53 C48 120.6(4) . . ?
C11 C12 C7 120.7(4) . . ?
C43 C42 C41 120.1(4) . . ?
C28 C33 Cl5 118.1(3) . . ?
C32 C33 Cl5 121.7(3) . . ?
C32 C33 C28 120.2(3) . . ?
C29 C30 Cl8 118.2(3) . . ?
C29 C30 C31 119.7(3) . . ?
C31 C30 Cl8 122.1(3) . . ?
O8 C37 C38 115.7(3) . . ?
O8 C37 C36 123.9(4) . . ?
C38 C37 C36 120.3(4) . . ?
C53 C52 C51 119.3(4) . . ?
O7 C29 C28 116.0(3) . . ?
O7 C29 C30 122.4(3) . . ?
C30 C29 C28 121.6(3) . . ?
O9 C44 C43 115.3(4) . . ?
O9 C44 C45 124.6(4) . . ?
C45 C44 C43 120.1(4) . . ?
C39 C34 As2 117.6(3) . . ?
C35 C34 As2 123.5(3) . . ?
C35 C34 C39 118.8(4) . . ?
C8 C9 C10 120.6(4) . . ?
C33 C32 Cl6 119.5(3) . . ?
C31 C32 Cl6 119.5(3) . . ?
C31 C32 C33 120.9(3) . . ?
C23 C22 C21 120.4(4) . . ?
C18 C19 C14 121.5(4) . . ?
O3 C10 C9 124.7(3) . . ?
O3 C10 C11 115.9(4) . . ?
C11 C10 C9 119.5(4) . . ?
C42 C43 C44 120.5(4) . . ?
C17 C18 C19 119.0(4) . . ?
C38 C39 C34 120.1(4) . . ?
C44 C45 C46 118.9(4) . . ?
O5 C24 C25 124.9(4) . . ?
O5 C24 C23 115.9(4) . . ?
C25 C24 C23 119.2(4) . . ?
C35 C36 C37 119.1(4) . . ?
C50 C49 C48 120.1(4) . . ?
C36 C35 C34 120.9(4) . . ?
C30 C31 Cl7 119.9(3) . . ?
C32 C31 Cl7 120.7(3) . . ?
C32 C31 C30 119.4(4) . . ?
C22 C23 C24 120.4(4) . . ?
C12 C11 C10 120.2(4) . . ?
O4 C17 C16 114.3(4) . . ?
C18 C17 O4 125.0(4) . . ?
C18 C17 C16 120.7(4) . . ?

loop_
_geom_bond_atom_site_label_1
_geom_bond_atom_site_label_2
_geom_bond_distance
_geom_bond_site_symmetry_2
_geom_bond_publ_flag
As1 O2 1.839(3) . ?
As1 O1 2.083(3) . ?
As1 C14 1.947(4) . ?
As1 C7 1.914(4) . ?
As1 C21 1.922(4) . ?
As2 O7 1.820(3) . ?
As2 O6 2.107(3) . ?
As2 C41 1.950(4) . ?
As2 C48 1.917(4) . ?
As2 C34 1.909(4) . ?
Cl4 C3 1.731(4) . ?
Cl5 C33 1.726(4) . ?
Cl3 C4 1.721(4) . ?
Cl2 C5 1.723(4) . ?
Cl8 C30 1.721(4) . ?
Cl6 C32 1.736(4) . ?
Cl1 C6 1.728(4) . ?
Cl7 C31 1.722(4) . ?
O2 C2 1.372(4) . ?
O7 C29 1.356(4) . ?
O1 C1 1.308(5) . ?
O6 C28 1.311(5) . ?
O10 C51 1.360(5) . ?
O10 C54 1.419(5) . ?
O3 C10 1.351(5) . ?
O3 C13 1.428(5) . ?
O9 C44 1.367(5) . ?
O9 C47 1.430(6) . ?
O8 C37 1.373(5) . ?
O8 C40 1.427(6) . ?
O5 C24 1.364(5) . ?
O5 C27 1.417(5) . ?
O4 C17 1.373(5) . ?
O4 C20 1.430(6) . ?
C14 C15 1.394(5) . ?
C14 C19 1.404(5) . ?
C28 C33 1.398(5) . ?
C28 C29 1.405(5) . ?
C2 C1 1.411(5) . ?
C2 C3 1.365(6) . ?
C1 C6 1.399(5) . ?
C15 C16 1.392(5) . ?
C7 C8 1.408(5) . ?
C7 C12 1.395(5) . ?
C21 C26 1.373(5) . ?
C21 C22 1.388(5) . ?
C5 C6 1.384(6) . ?
C5 C4 1.390(6) . ?
C41 C46 1.394(5) . ?
C41 C42 1.398(6) . ?
C50 C51 1.382(6) . ?
C50 C49 1.379(6) . ?
C25 C26 1.375(6) . ?
C25 C24 1.383(6) . ?
C46 C45 1.391(5) . ?
C48 C53 1.387(5) . ?
C48 C49 1.396(5) . ?
C51 C52 1.395(5) . ?
C4 C3 1.395(5) . ?
C8 C9 1.385(6) . ?
C16 C17 1.374(6) . ?
C38 C37 1.374(6) . ?
C38 C39 1.372(6) . ?
C53 C52 1.387(6) . ?
C12 C11 1.382(6) . ?
C42 C43 1.386(5) . ?
C33 C32 1.392(6) . ?
C30 C29 1.373(6) . ?
C30 C31 1.401(5) . ?
C37 C36 1.395(6) . ?
C44 C43 1.398(6) . ?
C44 C45 1.383(6) . ?
C34 C39 1.407(5) . ?
C34 C35 1.388(5) . ?
C9 C10 1.398(6) . ?
C32 C31 1.382(6) . ?
C22 C23 1.377(6) . ?
C19 C18 1.394(5) . ?
C10 C11 1.391(5) . ?
C18 C17 1.373(6) . ?
C24 C23 1.392(6) . ?
C36 C35 1.386(6) . ?

loop_
_exptl_oxdiff_crystal_face_indexfrac_h
_exptl_oxdiff_crystal_face_indexfrac_k
_exptl_oxdiff_crystal_face_indexfrac_l
_exptl_oxdiff_crystal_face_x
_exptl_oxdiff_crystal_face_y
_exptl_oxdiff_crystal_face_z
4.9625 11.5217 15.6625 -0.0000 -0.9988 0.0499
-13.4929 0.7855 12.1174 0.0000 0.1939 -0.9810
-12.2974 -5.8563 -0.1520 0.0000 0.6928 -0.7211
3.0998 -11.5826 -22.2071 0.0000 0.8508 0.5255
13.5144 2.1484 -7.1367 -0.0000 -0.4247 0.9053
2.9027 10.2139 -24.7676 -0.8710 0.0000 0.4913
11.7558 -0.1532 -19.4476 -0.2141 -0.0000 0.9768
4.3327 -13.5704 19.1513 0.9995 0.0000 0.0303
-4.7185 -8.8063 25.0762 0.7936 0.0000 -0.6084
-5.2216 13.7271 -17.9633 -0.9949 0.0000 -0.1006
0.7969 12.0986 19.9732 -0.0000 -0.9651 -0.2617
-9.2220 -9.3959 -8.6383 0.0000 0.9125 -0.4091
